data_2108029
loop_
_publ_author_name
'Niranjana Devi, Rajendran'
'Jelsch, Christian'
'Israel, Samuel'
'Aubert, Emmanuel'
'Anzline, Chellam'
'Hosamani, Amar A.'

_publ_section_title
;
 Charge density analysis of metformin chloride, a biguanide
 anti-hyperglycemic agent
;
_journal_coeditor_code PI5029
_journal_issue 1
_journal_name_full 'Acta Crystallographica Section B'
_journal_page_first 10
_journal_page_last 22
_journal_paper_doi 10.1107/S2052520616017844
_journal_volume 73
_journal_year 2017
_chemical_formula_moiety 'C4 H12 N5, Cl'
_chemical_formula_sum 'C4 H12 Cl N5'
_chemical_formula_weight 165.618
_chemical_name_common 'metformin hydrochloride'
_space_group_IT_number 14
_symmetry_cell_setting monoclinic
_symmetry_space_group_name_Hall '-P 2ybc'
_symmetry_space_group_name_H-M 'P 1 21/c 1'
_atom_sites_solution_hydrogens difmap
_atom_sites_solution_primary direct
_atom_sites_solution_secondary difmap
_audit_creation_method 'MoPro v16 '
_cell_angle_alpha 90.
_cell_angle_beta 114.606(6)
_cell_angle_gamma 90.
_cell_formula_units_Z 4
_cell_length_a 7.9104(9)
_cell_length_b 13.87940(10)
_cell_length_c 7.93100(10)
_cell_measurement_reflns_used 8957
_cell_measurement_temperature 100(2)
_cell_measurement_theta_max 2.94
_cell_measurement_theta_min 52.39
_cell_volume 791.69(10)
_computing_cell_refinement 'SAINT v8.27A (Bruker, 2012)'
_computing_data_reduction 'SAINT v8.27A (Bruker, 2012)'
_computing_molecular_graphics 'Olex2 (Dolomanov et al., 2009)'
_computing_publication_material 'Olex2 (Dolomanov et al., 2009)'
_computing_structure_refinement 'MoPro (J. Appl. Cryst. 2005, 38, 38-54)'
_diffrn_ambient_temperature 100.15
_diffrn_measured_fraction_theta_full 0.982
_diffrn_measured_fraction_theta_max 0.982
_diffrn_measurement_device_type 'Bruker APEX-II CCD'
_diffrn_measurement_method '\f and \w scans'
_diffrn_radiation_monochromator graphite
_diffrn_radiation_source 'fine-focus sealed tube'
_diffrn_radiation_type MoK\a
_diffrn_radiation_wavelength 0.71073
_diffrn_reflns_av_sigmaI/netI 0.04328
_diffrn_reflns_limit_h_max 11
_diffrn_reflns_limit_h_min -17
_diffrn_reflns_limit_k_max 30
_diffrn_reflns_limit_k_min -27
_diffrn_reflns_limit_l_max 17
_diffrn_reflns_limit_l_min -17
_diffrn_reflns_number 52222
_diffrn_reflns_theta_full 52.39
_diffrn_reflns_theta_max 52.39
_diffrn_reflns_theta_min 2.83
_exptl_crystal_colour colourless
_exptl_crystal_density_diffrn 1.390
_exptl_crystal_density_method 'not measured'
_exptl_crystal_description block
_exptl_crystal_F_000 352
_exptl_crystal_size_max 0.161
_exptl_crystal_size_mid 0.104
_exptl_crystal_size_min 0.104
_refine_diff_density_max 0.33
_refine_diff_density_min -0.33
_refine_ls_extinction_coef 0.06144
_refine_ls_extinction_method 'Isotropic Gaussian'
_refine_ls_goodness_of_fit_ref 0.910
_refine_ls_hydrogen_treatment refxyz
_refine_ls_matrix_type full
_refine_ls_number_parameters 368
_refine_ls_number_reflns 9027
_refine_ls_number_restraints 216
_refine_ls_restrained_S_all 0.723
_refine_ls_R_factor_all 0.0326
_refine_ls_R_factor_gt 0.0226
_refine_ls_shift/su_max 0.000
_refine_ls_shift/su_mean 0.000
_refine_ls_structure_factor_coef Fsqd
_refine_ls_weighting_scheme sigma
_refine_ls_wR_factor_gt 0.0404
_refine_ls_wR_factor_ref 0.0422
_reflns_number_gt 7523
_reflns_number_total 9027
_reflns_threshold_expression >2.0sigma(I)
_cod_data_source_file pi5029sup1.cif
_cod_data_source_block I
_cod_depositor_comments 'Adding full bibliography for 2108029.cif.'
_cod_database_code 2108029
_cod_database_fobs_code 2108029

loop_
_symmetry_equiv_pos_as_xyz
'x, y, z'
'-x, y+1/2, -z+1/2'
'-x, -y, -z'
'x, -y-1/2, z-1/2'

loop_
_atom_site_type_symbol
_atom_site_label
_atom_site_fract_x
_atom_site_fract_y
_atom_site_fract_z
_atom_site_U_iso_or_equiv
_atom_site_adp_type
_atom_site_calc_flag
_atom_site_occupancy
Cl Cl1_2 0.155718(9) 0.484527(4) 0.276219(9) 0.0124(5) Uani d 1
C C1_1 0.34268(4) 0.89652(2) 0.45834(5) 0.0156(5) Uani d 1
H H1A_1 0.4264(8) 0.9128(4) 0.6019(3) 0.03457 Uani d 1
H H1B_1 0.1999(4) 0.9158(4) 0.4226(9) 0.03936 Uani d 1
H H1C_1 0.3939(8) 0.9338(4) 0.3701(7) 0.03663 Uani d 1
C C2_1 0.19149(4) 0.75383(2) 0.27270(4) 0.0156(5) Uani d 1
H H2A_1 0.2291(9) 0.6883(3) 0.2241(8) 0.03115 Uani d 1
H H2B_1 0.1477(9) 0.8054(3) 0.1610(6) 0.03641 Uani d 1
H H2C_1 0.0778(6) 0.7393(5) 0.3097(9) 0.03294 Uani d 1
C C3_1 0.47988(4) 0.736387(18) 0.55289(4) 0.0101(5) Uani d 1
C C4_1 0.73773(4) 0.839457(18) 0.68654(4) 0.0100(5) Uani d 1
N N1_1 0.34991(4) 0.793000(18) 0.43008(4) 0.0115(5) Uani d 1
N N2_1 0.46112(4) 0.64055(2) 0.54206(4) 0.0139(5) Uani d 1
N N3_1 0.62491(4) 0.772164(17) 0.70228(3) 0.0111(5) Uani d 1
N N4_1 0.83892(5) 0.89181(2) 0.83702(4) 0.0145(5) Uani d 1
N N5_1 0.76291(4) 0.85454(2) 0.53171(4) 0.0129(5) Uani d 1
H H2D_1 0.3489(6) 0.6078(4) 0.4437(8) 0.02320 Uani d 1
H H2E_1 0.5758(6) 0.6005(4) 0.6159(9) 0.02666 Uani d 1
H H4A_1 0.8054(9) 0.8937(5) 0.9472(6) 0.02669 Uani d 1
H H4B_1 0.9373(8) 0.9373(4) 0.8325(10) 0.02448 Uani d 1
H H5A_1 0.7060(10) 0.8090(4) 0.4224(6) 0.02569 Uani d 1
H H5B_1 0.8509(8) 0.9071(4) 0.5296(10) 0.02586 Uani d 1

loop_
_atom_site_aniso_label
_atom_site_aniso_U_11
_atom_site_aniso_U_22
_atom_site_aniso_U_33
_atom_site_aniso_U_12
_atom_site_aniso_U_13
_atom_site_aniso_U_23
Cl1_2 0.0116(17) 0.0127(17) 0.0124(17) 0.000949(17) 0.0045(7) -0.000303(16)
C1_1 0.0138(17) 0.0109(17) 0.0200(17) 0.00173(7) 0.0050(7) 0.00074(8)
H1A_1 0.03806 0.02850 0.02819 0.00013 0.00490 -0.00582
H1B_1 0.01940 0.02783 0.06451 0.00500 0.01117 -0.00328
H1C_1 0.04687 0.02548 0.04331 -0.00255 0.02451 0.00657
C2_1 0.0117(17) 0.0169(17) 0.0144(17) -0.00132(8) 0.0015(7) -0.00002(8)
H2A_1 0.02898 0.02586 0.03330 0.00532 0.00771 -0.00734
H2B_1 0.03763 0.02871 0.02874 -0.00259 -0.00022 0.01429
H2C_1 0.02266 0.04423 0.03432 -0.00568 0.01424 -0.00355
C3_1 0.0094(17) 0.0095(17) 0.0106(17) -0.00046(6) 0.0034(7) 0.00024(6)
C4_1 0.0099(17) 0.0105(17) 0.0094(17) -0.00112(7) 0.0038(7) -0.00064(6)
N1_1 0.0098(17) 0.0101(17) 0.0124(17) 0.00041(6) 0.0025(7) 0.00062(6)
N2_1 0.0124(17) 0.0093(17) 0.0162(17) -0.00065(7) 0.0022(7) -0.00009(7)
N3_1 0.0109(17) 0.0114(17) 0.0097(17) -0.00213(6) 0.0031(7) 0.00037(6)
N4_1 0.0153(17) 0.0170(17) 0.0119(17) -0.00590(9) 0.0062(7) -0.00480(8)
N5_1 0.0143(17) 0.0148(17) 0.0105(17) -0.00329(8) 0.0061(7) -0.00091(7)
H2D_1 0.01841 0.02136 0.02275 -0.00181 0.00153 -0.00257
H2E_1 0.01914 0.02167 0.02910 0.00510 0.00004 0.00393
H4A_1 0.03162 0.03382 0.02115 -0.01024 0.01745 -0.00491
H4B_1 0.02581 0.02745 0.02492 -0.01012 0.01526 -0.00355
H5A_1 0.02885 0.02771 0.02149 -0.00867 0.01146 -0.00961
H5B_1 0.02832 0.02788 0.02519 -0.01165 0.01491 -0.00558

loop_
_atom_type_symbol
_atom_type_description
_atom_type_scat_dispersion_real
_atom_type_scat_dispersion_imag
_atom_type_scat_source
C C 0.0033 0.0016 'Clementi & Roetti 1974. Atomic Data & Nuclear Data Tables. 14, 177'
H H 0.0000 0.0000 'Clementi & Roetti 1974. Atomic Data & Nuclear Data Tables. 14, 177'
N N 0.0061 0.0033 'Clementi & Roetti 1974. Atomic Data & Nuclear Data Tables. 14, 177'
Cl Cl 0.1484 0.1585 'Clementi & Roetti 1974. Atomic Data & Nuclear Data Tables. 14, 177'

loop_
_geom_angle_atom_site_label_1
_geom_angle_atom_site_label_2
_geom_angle_atom_site_label_3
_geom_angle
N1_1 C1_1 H1C_1 108.9(3)
N1_1 C1_1 H1A_1 108.9(3)
N1_1 C1_1 H1B_1 107.9(3)
H1C_1 C1_1 H1A_1 110.8(5)
H1C_1 C1_1 H1B_1 110.3(5)
H1A_1 C1_1 H1B_1 110.0(5)
N1_1 C2_1 H2C_1 110.8(3)
N1_1 C2_1 H2A_1 110.8(3)
N1_1 C2_1 H2B_1 108.9(3)
H2C_1 C2_1 H2A_1 109.1(5)
H2C_1 C2_1 H2B_1 109.3(5)
H2A_1 C2_1 H2B_1 107.9(5)
N1_1 C3_1 N3_1 122.40(3)
N1_1 C3_1 N2_1 120.43(2)
N3_1 C3_1 N2_1 116.86(2)
N3_1 C4_1 N5_1 123.79(2)
N3_1 C4_1 N4_1 118.11(2)
N5_1 C4_1 N4_1 118.02(2)
H2D_1 N2_1 H2E_1 119.0(5)
H4A_1 N4_1 H4B_1 119.6(5)
H5B_1 N5_1 H5A_1 119.8(5)

loop_
_geom_bond_atom_site_label_1
_geom_bond_atom_site_label_2
_geom_bond_distance
C1_1 N1_1 1.4590(4)
C1_1 H1C_1 1.0761(18)
C1_1 H1A_1 1.0764(17)
C1_1 H1B_1 1.0775(17)
C2_1 N1_1 1.4565(5)
C2_1 H2C_1 1.0750(18)
C2_1 H2A_1 1.0766(17)
C2_1 H2B_1 1.0774(17)
C3_1 N1_1 1.3376(4)
C3_1 N3_1 1.3545(4)
C3_1 N2_1 1.3372(4)
C4_1 N3_1 1.3331(3)
C4_1 N5_1 1.3397(3)
C4_1 N4_1 1.3407(4)
N2_1 H2D_1 1.0129(18)
N2_1 H2E_1 1.0159(18)
N4_1 H4A_1 1.0132(18)
N4_1 H4B_1 1.0145(18)
N5_1 H5B_1 1.0141(18)
N5_1 H5A_1 1.0144(18)

loop_
_geom_hbond_atom_site_label_D
_geom_hbond_atom_site_label_H
_geom_hbond_atom_site_label_A
_geom_hbond_site_symmetry_A
_geom_hbond_distance_DH
_geom_hbond_distance_HA
_geom_hbond_distance_DA
_geom_hbond_angle_DHA
C1_1 H1A_1 C4_1 1_555 1.0764(17) 2.485(6) 2.9931(6) 107.7(3)
C1_1 H1A_1 N3_1 1_555 1.0764(17) 2.423(6) 2.8477(5) 102.0(3)
N2_1 H2D_1 Cl1_2 1_555 1.0129(18) 2.311(3) 3.2756(5) 158.8(2)
N5_1 H5A_1 N3_1 4_575 1.0144(18) 1.948(2) 2.9556(4) 171.77(12)
N5_1 H5B_1 Cl1_2 2_655 1.0141(18) 2.633(6) 3.3080(3) 124.0(3)
N4_1 H4A_1 Cl1_2 2_656 1.0132(18) 2.436(4) 3.3104(3) 144.1(2)
N2_1 H2E_1 Cl1_2 3_666 1.0159(18) 2.263(3) 3.2619(5) 167.22(18)
N4_1 H4B_1 Cl1_2 4_676 1.0145(18) 2.237(2) 3.2350(4) 167.58(15)

loop_
_geom_torsion_atom_site_label_1
_geom_torsion_atom_site_label_2
_geom_torsion_atom_site_label_3
_geom_torsion_atom_site_label_4
_geom_torsion
C1_1 N1_1 C3_1 N3_1 -6.99(4)
C1_1 N1_1 C3_1 N2_1 166.42(4)
C1_1 N1_1 C2_1 H2C_1 -83.3(7)
C1_1 N1_1 C2_1 H2A_1 155.5(8)
C1_1 N1_1 C2_1 H2B_1 36.9(7)
H1A_1 C1_1 N1_1 C3_1 -16.4(6)
H1A_1 C1_1 N1_1 C2_1 155.3(8)
H1B_1 C1_1 N1_1 C3_1 -135.8(7)
H1B_1 C1_1 N1_1 C2_1 36.0(7)
H1C_1 C1_1 N1_1 C3_1 104.4(7)
H1C_1 C1_1 N1_1 C2_1 -83.8(7)
C2_1 N1_1 C3_1 N3_1 -178.204(14)
C2_1 N1_1 C3_1 N2_1 -4.79(4)
H2A_1 C2_1 N1_1 C3_1 -32.7(7)
H2B_1 C2_1 N1_1 C3_1 -151.3(8)
H2C_1 C2_1 N1_1 C3_1 88.5(7)
C3_1 N3_1 C4_1 N5_1 -23.70(5)
C3_1 N3_1 C4_1 N4_1 159.81(3)
C4_1 N3_1 C3_1 N1_1 -53.77(4)
C4_1 N3_1 C3_1 N2_1 132.60(6)
N1_1 C3_1 N2_1 H2D_1 -1.1(7)
N1_1 C3_1 N2_1 H2E_1 164.9(6)
N3_1 C4_1 N5_1 H5B_1 179.9(2)
N3_1 C4_1 N5_1 H5A_1 -7.0(7)
N3_1 C4_1 N4_1 H4A_1 -16.8(7)
N3_1 C4_1 N4_1 H4B_1 172.3(4)
N3_1 C3_1 N2_1 H2D_1 172.7(4)
N3_1 C3_1 N2_1 H2E_1 -21.3(8)
N4_1 C4_1 N5_1 H5B_1 -3.6(7)
N4_1 C4_1 N5_1 H5A_1 169.5(5)
N5_1 C4_1 N4_1 H4A_1 166.5(6)
N5_1 C4_1 N4_1 H4B_1 -4.4(8)
